data_7024169
loop_
_publ_author_name
'Hevia, Eva'
'Kennedy, Alan R.'
'Klett, Jan'
'Livingstone, Zoe'
'McCall, Matthew D.'

_publ_section_title
;
 New insights into addition reactions of dialkylzinc reagents to
 trifluoromethyl ketones: structural authentication of a beta-hydride
 elimination product containing a tetranuclear zinc chain.
;
_journal_issue 2
_journal_name_full 'Dalton transactions (Cambridge, England : 2003)'
_journal_page_first 520
_journal_page_last 526
_journal_paper_doi 10.1039/b911818g
_journal_volume 39
_journal_year 2010
_chemical_formula_sum 'C56 H54 F18 O6 Zn4'
_chemical_formula_weight 1426.47
_chemical_name_systematic
;
?
;
_space_group_IT_number 2
_symmetry_cell_setting triclinic
_symmetry_space_group_name_Hall '-P 1'
_symmetry_space_group_name_H-M 'P -1'
_atom_sites_solution_hydrogens geom
_atom_sites_solution_primary direct
_atom_sites_solution_secondary difmap
_audit_creation_method SHELXL-97
_cell_angle_alpha 96.141(2)
_cell_angle_beta 113.380(3)
_cell_angle_gamma 98.272(3)
_cell_formula_units_Z 1
_cell_length_a 10.7331(4)
_cell_length_b 12.0496(4)
_cell_length_c 12.6837(3)
_cell_measurement_reflns_used 16163
_cell_measurement_temperature 123(2)
_cell_measurement_theta_max 30.83
_cell_measurement_theta_min 2.66
_cell_volume 1465.52(9)
_computing_structure_refinement 'SHELXL-97 (Sheldrick, 1997)'
_diffrn_ambient_temperature 123(2)
_diffrn_measured_fraction_theta_full 0.999
_diffrn_measured_fraction_theta_max 0.976
_diffrn_measurement_device_type 'Oxford Diffraction Gemini S'
_diffrn_measurement_method 'omega scans'
_diffrn_radiation_monochromator graphite
_diffrn_radiation_source 'fine-focus sealed tube'
_diffrn_radiation_type MoK\a
_diffrn_radiation_wavelength 0.71073
_diffrn_reflns_av_R_equivalents 0.0249
_diffrn_reflns_av_sigmaI/netI 0.0324
_diffrn_reflns_limit_h_max 14
_diffrn_reflns_limit_h_min -14
_diffrn_reflns_limit_k_max 16
_diffrn_reflns_limit_k_min -16
_diffrn_reflns_limit_l_max 17
_diffrn_reflns_limit_l_min -17
_diffrn_reflns_number 34585
_diffrn_reflns_theta_full 27.00
_diffrn_reflns_theta_max 30.00
_diffrn_reflns_theta_min 2.67
_exptl_absorpt_coefficient_mu 1.722
_exptl_absorpt_correction_T_max 0.748
_exptl_absorpt_correction_T_min 0.632
_exptl_absorpt_correction_type analytical
_exptl_absorpt_process_details
;
CrysAlisPro, Oxford Diffraction Ltd.,
Version 1.171.33.34d (release 27-02-2009 CrysAlis171 .NET)
(compiled Feb 27 2009,15:38:38)
Analytical numeric absorption correction using a multifaceted crystal
model based on expressions derived by R.C. Clark & J.S. Reid.
(Clark, R. C. & Reid, J. S. (1995). Acta Cryst. A51, 887-897)
;
_exptl_crystal_colour colourless
_exptl_crystal_density_diffrn 1.616
_exptl_crystal_density_method 'not measured'
_exptl_crystal_description prism
_exptl_crystal_F_000 720
_exptl_crystal_size_max 0.34
_exptl_crystal_size_mid 0.28
_exptl_crystal_size_min 0.19
_refine_diff_density_max 2.741
_refine_diff_density_min -1.352
_refine_diff_density_rms 0.108
_refine_ls_extinction_method none
_refine_ls_goodness_of_fit_ref 1.115
_refine_ls_hydrogen_treatment constr
_refine_ls_matrix_type full
_refine_ls_number_parameters 391
_refine_ls_number_reflns 8333
_refine_ls_number_restraints 5
_refine_ls_restrained_S_all 1.125
_refine_ls_R_factor_all 0.0804
_refine_ls_R_factor_gt 0.0602
_refine_ls_shift/su_max 0.000
_refine_ls_shift/su_mean 0.000
_refine_ls_structure_factor_coef Fsqd
_refine_ls_weighting_details 'calc w=1/[\s^2^(Fo^2^)+(0.1246P)^2^+0.2781P] where P=(Fo^2^+2Fc^2^)/3'
_refine_ls_weighting_scheme calc
_refine_ls_wR_factor_gt 0.1950
_refine_ls_wR_factor_ref 0.2032
_reflns_number_gt 5873
_reflns_number_total 8333
_reflns_threshold_expression I>2\s(I)
_cod_data_source_file b911818g.txt
_cod_data_source_block jkmat3
_cod_original_cell_volume 1465.52(8)
_cod_original_sg_symbol_H-M P-1
_cod_database_code 7024169

loop_
_symmetry_equiv_pos_as_xyz
'x, y, z'
'-x, -y, -z'

loop_
_atom_site_label
_atom_site_type_symbol
_atom_site_fract_x
_atom_site_fract_y
_atom_site_fract_z
_atom_site_U_iso_or_equiv
_atom_site_adp_type
_atom_site_occupancy
_atom_site_symmetry_multiplicity
_atom_site_calc_flag
_atom_site_refinement_flags
_atom_site_disorder_assembly
_atom_site_disorder_group
Zn1 Zn 0.12173(4) 0.09471(3) 0.05833(3) 0.03415(14) Uani 1 1 d . . .
Zn2 Zn 0.32288(5) 0.31636(4) 0.15628(4) 0.04869(16) Uani 1 1 d . . .
F11 F -0.2712(3) 0.1875(2) -0.0224(2) 0.0661(7) Uani 1 1 d . . .
F12 F -0.3352(3) 0.1420(3) 0.1096(3) 0.0736(9) Uani 1 1 d . . .
F13 F -0.3502(2) 0.0138(2) -0.0274(2) 0.0529(6) Uani 1 1 d . . .
F21 F 0.0475(4) 0.4108(3) -0.0577(3) 0.0739(9) Uani 1 1 d . . .
F22 F 0.2324(4) 0.4271(3) -0.0823(3) 0.0781(9) Uani 1 1 d . . .
F23 F 0.0393(3) 0.3801(3) -0.2301(2) 0.0674(8) Uani 1 1 d . . .
F31 F 0.3241(3) 0.0022(2) 0.4220(2) 0.0552(7) Uani 0.90 1 d P . .
F32 F 0.3624(3) -0.0396(2) 0.2705(3) 0.0496(6) Uani 0.90 1 d P . .
F33 F 0.1586(3) -0.0185(2) 0.2506(3) 0.0515(7) Uani 0.90 1 d P . .
F31A F 0.225(3) -0.064(2) 0.2010(18) 0.071(8) Uiso 0.10 1 d PD A 2
F32A F 0.214(3) 0.005(3) 0.356(3) 0.086(10) Uiso 0.10 1 d PD A 2
F33A F 0.386(3) -0.060(2) 0.340(3) 0.061(7) Uiso 0.10 1 d PD A 2
O1 O -0.0693(2) 0.0538(2) 0.0438(2) 0.0365(5) Uani 1 1 d . . .
O2 O 0.1772(3) 0.2322(2) 0.0050(2) 0.0455(6) Uani 1 1 d . . .
O3 O 0.2857(2) 0.1665(2) 0.2005(2) 0.0339(5) Uani 1 1 d . A .
C1 C -0.1267(4) 0.0921(3) 0.1190(3) 0.0389(8) Uani 1 1 d . . .
H1A H -0.1349 0.0312 0.1649 0.047 Uiso 1 1 calc R . .
C2 C 0.1072(5) 0.2389(4) -0.1152(4) 0.0575(11) Uani 1 1 d . . .
H2A H 0.0115 0.1910 -0.1471 0.069 Uiso 1 1 calc R . .
C3 C 0.3343(4) 0.1495(3) 0.3159(3) 0.0380(7) Uani 1 1 d . . .
H3A H 0.2871 0.1911 0.3567 0.046 Uiso 1 1 calc R A .
C4 C 0.4532(5) 0.4663(4) 0.2205(4) 0.0594(12) Uani 1 1 d . . .
C10 C -0.2713(4) 0.1079(4) 0.0450(4) 0.0455(9) Uani 1 1 d . . .
C11 C -0.0352(4) 0.1999(3) 0.2044(3) 0.0381(7) Uani 1 1 d . . .
C12 C 0.0065(4) 0.2960(4) 0.1677(4) 0.0470(9) Uani 1 1 d . . .
H12A H -0.0234 0.2968 0.0866 0.056 Uiso 1 1 calc R . .
C13 C 0.0915(5) 0.3912(4) 0.2481(4) 0.0546(10) Uani 1 1 d . . .
H13A H 0.1194 0.4578 0.2226 0.065 Uiso 1 1 calc R . .
C14 C 0.1370(5) 0.3893(4) 0.3687(4) 0.0556(11) Uani 1 1 d . . .
H14A H 0.1961 0.4545 0.4246 0.067 Uiso 1 1 calc R . .
C15 C 0.0957(4) 0.2932(4) 0.4046(4) 0.0500(10) Uani 1 1 d . . .
H15A H 0.1261 0.2913 0.4855 0.060 Uiso 1 1 calc R . .
C16 C 0.0099(4) 0.1994(3) 0.3232(3) 0.0410(8) Uani 1 1 d . . .
H16A H -0.0189 0.1330 0.3486 0.049 Uiso 1 1 calc R . .
C20 C 0.0966(6) 0.3601(4) -0.1233(4) 0.0576(11) Uani 1 1 d . . .
C21 C 0.1822(4) 0.1962(4) -0.1859(3) 0.0418(8) Uani 1 1 d . . .
C22 C 0.3216(4) 0.1897(4) -0.1405(4) 0.0470(9) Uani 1 1 d . . .
H22A H 0.3792 0.2205 -0.0606 0.056 Uiso 1 1 calc R . .
C23 C 0.3773(5) 0.1394(5) -0.2093(5) 0.0631(13) Uani 1 1 d . . .
H23A H 0.4725 0.1350 -0.1764 0.076 Uiso 1 1 calc R . .
C24 C 0.2976(6) 0.0964(5) -0.3229(5) 0.0659(13) Uani 1 1 d . . .
H24A H 0.3372 0.0627 -0.3700 0.079 Uiso 1 1 calc R . .
C25 C 0.1612(6) 0.1008(4) -0.3705(4) 0.0633(13) Uani 1 1 d . . .
H25A H 0.1057 0.0697 -0.4507 0.076 Uiso 1 1 calc R . .
C26 C 0.1015(4) 0.1507(4) -0.3025(4) 0.0544(11) Uani 1 1 d . . .
H26A H 0.0059 0.1534 -0.3363 0.065 Uiso 1 1 calc R . .
C30 C 0.2971(4) 0.0216(3) 0.3140(3) 0.0442(9) Uani 1 1 d D A .
C31 C 0.4892(4) 0.1904(3) 0.3812(3) 0.0405(8) Uani 1 1 d . A .
C32 C 0.5735(4) 0.1886(4) 0.3243(4) 0.0546(11) Uani 1 1 d . . .
H32A H 0.5344 0.1560 0.2436 0.066 Uiso 1 1 calc R A .
C33 C 0.7158(5) 0.2332(5) 0.3815(5) 0.0676(14) Uani 1 1 d . A .
H33A H 0.7728 0.2356 0.3402 0.081 Uiso 1 1 calc R . .
C34 C 0.7711(5) 0.2740(4) 0.5009(4) 0.0625(13) Uani 1 1 d . . .
H34A H 0.8686 0.3005 0.5415 0.075 Uiso 1 1 calc R A .
C35 C 0.6928(5) 0.2778(4) 0.5621(4) 0.0583(12) Uani 1 1 d . A .
H35A H 0.7341 0.3075 0.6435 0.070 Uiso 1 1 calc R . .
C36 C 0.5450(5) 0.2354(4) 0.5007(4) 0.0529(10) Uani 1 1 d . . .
H36A H 0.4867 0.2381 0.5407 0.064 Uiso 1 1 calc R A .
C41 C 0.5104(6) 0.4884(4) 0.3536(4) 0.0620(12) Uani 1 1 d . . .
H41A H 0.5746 0.5626 0.3851 0.093 Uiso 1 1 calc R . .
H41B H 0.5596 0.4283 0.3841 0.093 Uiso 1 1 calc R . .
H41C H 0.4338 0.4886 0.3771 0.093 Uiso 1 1 calc R . .
C42 C 0.5711(7) 0.4656(6) 0.1840(6) 0.092(2) Uani 1 1 d . . .
H42A H 0.6356 0.5396 0.2153 0.139 Uiso 1 1 calc R . .
H42B H 0.5341 0.4513 0.0985 0.139 Uiso 1 1 calc R . .
H42C H 0.6201 0.4053 0.2143 0.139 Uiso 1 1 calc R . .
C43 C 0.3823(7) 0.5654(4) 0.1770(5) 0.085(2) Uani 1 1 d . . .
H43A H 0.4502 0.6375 0.2105 0.127 Uiso 1 1 calc R . .
H43B H 0.3064 0.5677 0.2011 0.127 Uiso 1 1 calc R . .
H43C H 0.3453 0.5538 0.0916 0.127 Uiso 1 1 calc R . .

loop_
_atom_site_aniso_label
_atom_site_aniso_U_11
_atom_site_aniso_U_22
_atom_site_aniso_U_33
_atom_site_aniso_U_23
_atom_site_aniso_U_13
_atom_site_aniso_U_12
Zn1 0.0288(2) 0.0355(2) 0.0288(2) 0.00113(16) 0.00509(16) 0.00241(15)
Zn2 0.0569(3) 0.0376(3) 0.0467(3) 0.0040(2) 0.0240(2) -0.0090(2)
F11 0.0601(16) 0.0651(17) 0.0578(16) 0.0195(13) 0.0040(13) 0.0215(13)
F12 0.0416(13) 0.102(2) 0.0656(18) -0.0195(16) 0.0181(13) 0.0184(14)
F13 0.0347(11) 0.0619(15) 0.0455(13) -0.0068(11) 0.0060(10) 0.0039(10)
F21 0.100(2) 0.0711(19) 0.090(2) 0.0380(17) 0.064(2) 0.0463(18)
F22 0.089(2) 0.0645(19) 0.082(2) 0.0217(16) 0.0387(19) 0.0039(16)
F23 0.0757(19) 0.0761(19) 0.0599(17) 0.0392(15) 0.0234(14) 0.0389(16)
F31 0.078(2) 0.0498(15) 0.0393(14) 0.0151(12) 0.0252(14) 0.0120(14)
F32 0.0608(17) 0.0406(14) 0.0501(16) 0.0051(12) 0.0266(14) 0.0106(12)
F33 0.0422(13) 0.0484(15) 0.0565(17) 0.0185(13) 0.0144(12) -0.0010(11)
O1 0.0330(12) 0.0343(12) 0.0363(13) -0.0031(10) 0.0121(10) 0.0030(10)
O2 0.0651(18) 0.0433(15) 0.0316(13) 0.0131(11) 0.0225(13) 0.0106(13)
O3 0.0314(11) 0.0356(12) 0.0242(11) 0.0053(9) 0.0034(9) -0.0008(9)
C1 0.0365(17) 0.0392(19) 0.0348(18) 0.0051(15) 0.0102(15) 0.0037(14)
C2 0.056(3) 0.064(3) 0.053(3) 0.021(2) 0.021(2) 0.012(2)
C3 0.0349(17) 0.043(2) 0.0348(18) 0.0066(15) 0.0134(15) 0.0084(15)
C4 0.071(3) 0.050(2) 0.040(2) 0.0026(19) 0.018(2) -0.017(2)
C10 0.0373(18) 0.054(2) 0.038(2) -0.0025(17) 0.0109(16) 0.0104(17)
C11 0.0347(17) 0.0412(19) 0.0348(18) 0.0017(15) 0.0120(14) 0.0087(14)
C12 0.049(2) 0.047(2) 0.043(2) 0.0091(17) 0.0169(18) 0.0095(17)
C13 0.059(3) 0.037(2) 0.064(3) 0.010(2) 0.023(2) 0.0083(19)
C14 0.053(2) 0.037(2) 0.061(3) -0.0112(19) 0.015(2) 0.0046(18)
C15 0.047(2) 0.058(3) 0.034(2) 0.0009(18) 0.0081(17) 0.0109(19)
C16 0.0385(18) 0.0387(19) 0.041(2) 0.0089(15) 0.0120(16) 0.0058(15)
C20 0.075(3) 0.055(3) 0.041(2) 0.0123(19) 0.017(2) 0.026(2)
C21 0.045(2) 0.053(2) 0.0293(17) 0.0168(16) 0.0134(15) 0.0153(17)
C22 0.042(2) 0.049(2) 0.039(2) 0.0072(17) 0.0062(16) 0.0056(17)
C23 0.061(3) 0.075(3) 0.068(3) 0.031(3) 0.033(3) 0.026(2)
C24 0.087(4) 0.072(3) 0.054(3) 0.023(2) 0.037(3) 0.032(3)
C25 0.090(4) 0.054(3) 0.028(2) 0.0055(18) 0.014(2) -0.005(2)
C26 0.040(2) 0.070(3) 0.041(2) 0.027(2) 0.0048(17) -0.0029(19)
C30 0.050(2) 0.041(2) 0.0322(18) 0.0105(15) 0.0076(16) 0.0075(17)
C31 0.0380(18) 0.0401(19) 0.0341(18) 0.0025(15) 0.0064(15) 0.0090(15)
C32 0.043(2) 0.063(3) 0.052(3) -0.007(2) 0.0177(19) 0.0109(19)
C33 0.040(2) 0.079(3) 0.075(3) 0.001(3) 0.018(2) 0.015(2)
C34 0.040(2) 0.067(3) 0.057(3) 0.003(2) -0.004(2) 0.015(2)
C35 0.060(3) 0.044(2) 0.040(2) 0.0009(18) -0.006(2) 0.006(2)
C36 0.069(3) 0.043(2) 0.043(2) 0.0083(18) 0.018(2) 0.016(2)
C41 0.073(3) 0.047(2) 0.041(2) 0.0034(19) 0.007(2) -0.009(2)
C42 0.093(4) 0.084(4) 0.084(4) -0.010(3) 0.045(4) -0.041(3)
C43 0.117(5) 0.044(3) 0.057(3) 0.015(2) 0.011(3) -0.021(3)

loop_
_atom_type_symbol
_atom_type_description
_atom_type_scat_dispersion_real
_atom_type_scat_dispersion_imag
_atom_type_scat_source
Zn Zn 0.2839 1.4301 'International Tables Vol C Tables 4.2.6.8 and 6.1.1.4'
F F 0.0171 0.0103 'International Tables Vol C Tables 4.2.6.8 and 6.1.1.4'
O O 0.0106 0.0060 'International Tables Vol C Tables 4.2.6.8 and 6.1.1.4'
C C 0.0033 0.0016 'International Tables Vol C Tables 4.2.6.8 and 6.1.1.4'
H H 0.0000 0.0000 'International Tables Vol C Tables 4.2.6.8 and 6.1.1.4'

loop_
_geom_angle_atom_site_label_1
_geom_angle_atom_site_label_2
_geom_angle_atom_site_label_3
_geom_angle
_geom_angle_site_symmetry_1
_geom_angle_site_symmetry_3
O3 Zn1 O1 132.46(10) . 2
O3 Zn1 O2 81.61(11) . .
O1 Zn1 O2 119.40(11) 2 .
O3 Zn1 O1 126.43(10) . .
O1 Zn1 O1 82.42(10) 2 .
O2 Zn1 O1 119.42(12) . .
O3 Zn1 Zn1 147.47(7) . 2
O1 Zn1 Zn1 41.34(7) 2 2
O2 Zn1 Zn1 130.75(9) . 2
O1 Zn1 Zn1 41.08(7) . 2
O3 Zn1 Zn2 41.23(7) . .
O1 Zn1 Zn2 146.18(7) 2 .
O2 Zn1 Zn2 41.10(8) . .
O1 Zn1 Zn2 129.81(7) . .
Zn1 Zn1 Zn2 167.78(3) 2 .
O2 Zn2 O3 80.45(10) . .
O2 Zn2 C4 138.66(16) . .
O3 Zn2 C4 140.44(16) . .
O2 Zn2 Zn1 40.66(8) . .
O3 Zn2 Zn1 40.50(7) . .
C4 Zn2 Zn1 178.55(17) . .
F32A F31 C30 57.8(10) . .
F32A F31 F33A 102.8(14) . .
C30 F31 F33A 57.7(9) . .
F33A F32 C30 79.6(12) . .
F33A F32 F31A 115(2) . .
C30 F32 F31A 69.4(9) . .
F32A F33 F31A 116.9(16) . .
F32A F33 C30 56.0(9) . .
F31A F33 C30 70.2(10) . .
F33 F31A F32 111.0(12) . .
F33 F31A C30 57.8(7) . .
F32 F31A C30 53.9(8) . .
F31 F32A F33 131.0(15) . .
F31 F32A C30 68.7(12) . .
F33 F32A C30 68.2(11) . .
F32 F33A C30 62.8(11) . .
F32 F33A F31 114.3(14) . .
C30 F33A F31 51.5(6) . .
C1 O1 Zn1 128.2(2) . 2
C1 O1 Zn1 129.3(2) . .
Zn1 O1 Zn1 97.58(10) 2 .
C2 O2 Zn1 118.3(3) . .
C2 O2 Zn2 143.4(3) . .
Zn1 O2 Zn2 98.25(11) . .
C3 O3 Zn1 133.6(2) . .
C3 O3 Zn2 123.3(2) . .
Zn1 O3 Zn2 98.27(10) . .
O1 C1 C10 108.0(3) . .
O1 C1 C11 111.7(3) . .
C10 C1 C11 112.7(3) . .
O1 C1 H1A 108.1 . .
C10 C1 H1A 108.1 . .
C11 C1 H1A 108.1 . .
O2 C2 C20 108.0(4) . .
O2 C2 C21 111.7(4) . .
C20 C2 C21 110.6(4) . .
O2 C2 H2A 108.8 . .
C20 C2 H2A 108.8 . .
C21 C2 H2A 108.8 . .
O3 C3 C31 112.2(3) . .
O3 C3 C30 107.9(3) . .
C31 C3 C30 109.2(3) . .
O3 C3 H3A 109.2 . .
C31 C3 H3A 109.2 . .
C30 C3 H3A 109.2 . .
C42 C4 C41 109.6(5) . .
C42 C4 C43 108.5(5) . .
C41 C4 C43 107.7(4) . .
C42 C4 Zn2 109.2(4) . .
C41 C4 Zn2 109.6(3) . .
C43 C4 Zn2 112.2(4) . .
F13 C10 F12 107.8(3) . .
F13 C10 F11 105.8(3) . .
F12 C10 F11 105.9(3) . .
F13 C10 C1 112.3(3) . .
F12 C10 C1 112.1(3) . .
F11 C10 C1 112.6(3) . .
C12 C11 C16 119.4(4) . .
C12 C11 C1 122.1(3) . .
C16 C11 C1 118.5(3) . .
C11 C12 C13 120.2(4) . .
C11 C12 H12A 119.9 . .
C13 C12 H12A 119.9 . .
C12 C13 C14 119.8(4) . .
C12 C13 H13A 120.1 . .
C14 C13 H13A 120.1 . .
C15 C14 C13 119.7(4) . .
C15 C14 H14A 120.2 . .
C13 C14 H14A 120.2 . .
C14 C15 C16 119.8(4) . .
C14 C15 H15A 120.1 . .
C16 C15 H15A 120.1 . .
C15 C16 C11 121.1(4) . .
C15 C16 H16A 119.4 . .
C11 C16 H16A 119.4 . .
F21 C20 F23 110.6(4) . .
F21 C20 F22 102.2(4) . .
F23 C20 F22 101.5(4) . .
F21 C20 C2 117.1(4) . .
F23 C20 C2 114.8(4) . .
F22 C20 C2 108.7(4) . .
C26 C21 C22 117.9(4) . .
C26 C21 C2 116.6(4) . .
C22 C21 C2 125.2(4) . .
C23 C22 C21 121.1(4) . .
C23 C22 H22A 119.4 . .
C21 C22 H22A 119.4 . .
C24 C23 C22 120.3(5) . .
C24 C23 H23A 119.9 . .
C22 C23 H23A 119.9 . .
C23 C24 C25 120.5(5) . .
C23 C24 H24A 119.8 . .
C25 C24 H24A 119.8 . .
C24 C25 C26 120.5(4) . .
C24 C25 H25A 119.8 . .
C26 C25 H25A 119.8 . .
C21 C26 C25 119.8(4) . .
C21 C26 H26A 120.1 . .
C25 C26 H26A 120.1 . .
F32A C30 F32 137.4(15) . .
F32A C30 F31 53.5(15) . .
F32 C30 F31 108.4(3) . .
F32A C30 F33 55.8(15) . .
F32 C30 F33 107.9(3) . .
F31 C30 F33 105.9(3) . .
F32A C30 F33A 110.1(16) . .
F32 C30 F33A 37.5(12) . .
F31 C30 F33A 70.8(12) . .
F33 C30 F33A 118.1(12) . .
F32A C30 F31A 100.9(14) . .
F32 C30 F31A 56.7(12) . .
F31 C30 F31A 127.5(12) . .
F33 C30 F31A 51.9(11) . .
F33A C30 F31A 80.5(17) . .
F32A C30 C3 108.8(15) . .
F32 C30 C3 113.9(3) . .
F31 C30 C3 110.2(3) . .
F33 C30 C3 110.3(3) . .
F33A C30 C3 129.3(12) . .
F31A C30 C3 122.0(12) . .
C32 C31 C36 120.2(4) . .
C32 C31 C3 120.8(4) . .
C36 C31 C3 118.9(4) . .
C31 C32 C33 121.7(4) . .
C31 C32 H32A 119.1 . .
C33 C32 H32A 119.1 . .
C34 C33 C32 117.7(5) . .
C34 C33 H33A 121.2 . .
C32 C33 H33A 121.2 . .
C35 C34 C33 123.2(4) . .
C35 C34 H34A 118.4 . .
C33 C34 H34A 118.4 . .
C34 C35 C36 118.4(4) . .
C34 C35 H35A 120.8 . .
C36 C35 H35A 120.8 . .
C31 C36 C35 118.7(4) . .
C31 C36 H36A 120.6 . .
C35 C36 H36A 120.6 . .
C4 C41 H41A 109.5 . .
C4 C41 H41B 109.5 . .
H41A C41 H41B 109.5 . .
C4 C41 H41C 109.5 . .
H41A C41 H41C 109.5 . .
H41B C41 H41C 109.5 . .
C4 C42 H42A 109.5 . .
C4 C42 H42B 109.5 . .
H42A C42 H42B 109.5 . .
C4 C42 H42C 109.5 . .
H42A C42 H42C 109.5 . .
H42B C42 H42C 109.5 . .
C4 C43 H43A 109.5 . .
C4 C43 H43B 109.5 . .
H43A C43 H43B 109.5 . .
C4 C43 H43C 109.5 . .
H43A C43 H43C 109.5 . .
H43B C43 H43C 109.5 . .

loop_
_geom_bond_atom_site_label_1
_geom_bond_atom_site_label_2
_geom_bond_distance
_geom_bond_site_symmetry_2
Zn1 O3 1.951(2) .
Zn1 O1 1.957(2) 2
Zn1 O2 1.957(3) .
Zn1 O1 1.968(2) .
Zn1 Zn1 2.9528(8) 2
Zn1 Zn2 2.9732(6) .
Zn2 O2 1.975(3) .
Zn2 O3 1.980(2) .
Zn2 C4 1.984(4) .
F11 C10 1.351(5) .
F12 C10 1.329(5) .
F13 C10 1.316(5) .
F21 C20 1.295(5) .
F22 C20 1.420(6) .
F23 C20 1.313(5) .
F31 F32A 1.15(3) .
F31 C30 1.337(5) .
F31 F33A 1.61(2) .
F32 F33A 0.89(3) .
F32 C30 1.306(5) .
F32 F31A 1.35(3) .
F33 F32A 1.21(3) .
F33 F31A 1.27(3) .
F33 C30 1.360(5) .
F31A C30 1.512(17) .
F32A C30 1.214(16) .
F33A C30 1.444(16) .
O1 C1 1.398(4) .
O1 Zn1 1.957(2) 2
O2 C2 1.425(5) .
O3 C3 1.394(4) .
C1 C10 1.514(5) .
C1 C11 1.521(5) .
C1 H1A 1.0000 .
C2 C20 1.493(7) .
C2 C21 1.520(6) .
C2 H2A 1.0000 .
C3 C31 1.509(5) .
C3 C30 1.531(5) .
C3 H3A 1.0000 .
C4 C42 1.512(8) .
C4 C41 1.527(6) .
C4 C43 1.542(8) .
C11 C12 1.375(6) .
C11 C16 1.389(5) .
C12 C13 1.378(6) .
C12 H12A 0.9500 .
C13 C14 1.413(7) .
C13 H13A 0.9500 .
C14 C15 1.367(7) .
C14 H14A 0.9500 .
C15 C16 1.374(6) .
C15 H15A 0.9500 .
C16 H16A 0.9500 .
C21 C26 1.382(6) .
C21 C22 1.391(5) .
C22 C23 1.376(7) .
C22 H22A 0.9500 .
C23 C24 1.346(8) .
C23 H23A 0.9500 .
C24 C25 1.356(8) .
C24 H24A 0.9500 .
C25 C26 1.398(7) .
C25 H25A 0.9500 .
C26 H26A 0.9500 .
C31 C32 1.365(6) .
C31 C36 1.400(6) .
C32 C33 1.396(6) .
C32 H32A 0.9500 .
C33 C34 1.390(7) .
C33 H33A 0.9500 .
C34 C35 1.354(7) .
C34 H34A 0.9500 .
C35 C36 1.444(7) .
C35 H35A 0.9500 .
C36 H36A 0.9500 .
C41 H41A 0.9800 .
C41 H41B 0.9800 .
C41 H41C 0.9800 .
C42 H42A 0.9800 .
C42 H42B 0.9800 .
C42 H42C 0.9800 .
C43 H43A 0.9800 .
C43 H43B 0.9800 .
C43 H43C 0.9800 .

loop_
_geom_torsion_atom_site_label_1
_geom_torsion_atom_site_label_2
_geom_torsion_atom_site_label_3
_geom_torsion_atom_site_label_4
_geom_torsion
_geom_torsion_site_symmetry_1
_geom_torsion_site_symmetry_4
O3 Zn1 Zn2 O2 166.20(16) . .
O1 Zn1 Zn2 O2 68.32(19) 2 .
O1 Zn1 Zn2 O2 -90.99(16) . .
Zn1 Zn1 Zn2 O2 -52.97(17) 2 .
O1 Zn1 Zn2 O3 -97.88(18) 2 .
O2 Zn1 Zn2 O3 -166.20(16) . .
O1 Zn1 Zn2 O3 102.81(15) . .
Zn1 Zn1 Zn2 O3 140.83(16) 2 .
O3 Zn1 Zn2 C4 -131(5) . .
O1 Zn1 Zn2 C4 131(5) 2 .
O2 Zn1 Zn2 C4 63(5) . .
O1 Zn1 Zn2 C4 -28(5) . .
Zn1 Zn1 Zn2 C4 10(5) 2 .
F32A F33 F31A F32 -22(3) . .
C30 F33 F31A F32 9.5(15) . .
F32A F33 F31A C30 -31.9(19) . .
F33A F32 F31A F33 57(3) . .
C30 F32 F31A F33 -10.0(16) . .
F33A F32 F31A C30 67.0(18) . .
C30 F31 F32A F33 30(2) . .
F33A F31 F32A F33 -8(4) . .
F33A F31 F32A C30 -37.6(15) . .
F31A F33 F32A F31 7(4) . .
C30 F33 F32A F31 -30(2) . .
F31A F33 F32A C30 37(2) . .
F31A F32 F33A C30 -61.2(15) . .
C30 F32 F33A F31 -0.9(17) . .
F31A F32 F33A F31 -62(3) . .
F32A F31 F33A F32 39(3) . .
C30 F31 F33A F32 1.1(19) . .
F32A F31 F33A C30 37.7(17) . .
O3 Zn1 O1 C1 17.8(3) . .
O1 Zn1 O1 C1 156.2(3) 2 .
O2 Zn1 O1 C1 -84.2(3) . .
Zn1 Zn1 O1 C1 156.2(3) 2 .
Zn2 Zn1 O1 C1 -35.2(3) . .
O3 Zn1 O1 Zn1 -138.43(11) . 2
O1 Zn1 O1 Zn1 0.0 2 2
O2 Zn1 O1 Zn1 119.57(12) . 2
Zn2 Zn1 O1 Zn1 168.56(4) . 2
O3 Zn1 O2 C2 171.4(3) . .
O1 Zn1 O2 C2 37.0(3) 2 .
O1 Zn1 O2 C2 -61.3(3) . .
Zn1 Zn1 O2 C2 -12.3(3) 2 .
Zn2 Zn1 O2 C2 -179.4(4) . .
O3 Zn1 O2 Zn2 -9.14(11) . .
O1 Zn1 O2 Zn2 -143.58(10) 2 .
O1 Zn1 O2 Zn2 118.15(12) . .
Zn1 Zn1 O2 Zn2 167.11(5) 2 .
O3 Zn2 O2 C2 -171.8(5) . .
C4 Zn2 O2 C2 1.1(6) . .
Zn1 Zn2 O2 C2 179.2(5) . .
O3 Zn2 O2 Zn1 9.04(11) . .
C4 Zn2 O2 Zn1 -178.1(3) . .
O1 Zn1 O3 C3 -73.6(3) 2 .
O2 Zn1 O3 C3 163.9(3) . .
O1 Zn1 O3 C3 43.4(3) . .
Zn1 Zn1 O3 C3 -10.8(4) 2 .
Zn2 Zn1 O3 C3 154.8(4) . .
O1 Zn1 O3 Zn2 131.64(12) 2 .
O2 Zn1 O3 Zn2 9.12(11) . .
O1 Zn1 O3 Zn2 -111.42(12) . .
Zn1 Zn1 O3 Zn2 -165.60(6) 2 .
O2 Zn2 O3 C3 -167.4(3) . .
C4 Zn2 O3 C3 20.0(4) . .
Zn1 Zn2 O3 C3 -158.3(3) . .
O2 Zn2 O3 Zn1 -9.07(11) . .
C4 Zn2 O3 Zn1 178.3(3) . .
Zn1 O1 C1 C10 -69.7(4) 2 .
Zn1 O1 C1 C10 140.9(3) . .
Zn1 O1 C1 C11 165.9(2) 2 .
Zn1 O1 C1 C11 16.4(4) . .
Zn1 O2 C2 C20 145.4(3) . .
Zn2 O2 C2 C20 -33.7(6) . .
Zn1 O2 C2 C21 -92.7(4) . .
Zn2 O2 C2 C21 88.2(5) . .
Zn1 O3 C3 C31 156.3(2) . .
Zn2 O3 C3 C31 -54.0(4) . .
Zn1 O3 C3 C30 35.9(4) . .
Zn2 O3 C3 C30 -174.4(2) . .
O2 Zn2 C4 C42 -75.6(5) . .
O3 Zn2 C4 C42 93.4(4) . .
Zn1 Zn2 C4 C42 -137(5) . .
O2 Zn2 C4 C41 164.3(3) . .
O3 Zn2 C4 C41 -26.7(5) . .
Zn1 Zn2 C4 C41 103(5) . .
O2 Zn2 C4 C43 44.7(5) . .
O3 Zn2 C4 C43 -146.3(3) . .
Zn1 Zn2 C4 C43 -16(5) . .
O1 C1 C10 F13 57.1(4) . .
C11 C1 C10 F13 -179.1(3) . .
O1 C1 C10 F12 178.6(3) . .
C11 C1 C10 F12 -57.6(5) . .
O1 C1 C10 F11 -62.1(4) . .
C11 C1 C10 F11 61.7(4) . .
O1 C1 C11 C12 55.0(5) . .
C10 C1 C11 C12 -66.8(5) . .
O1 C1 C11 C16 -123.3(4) . .
C10 C1 C11 C16 114.9(4) . .
C16 C11 C12 C13 -0.5(6) . .
C1 C11 C12 C13 -178.8(4) . .
C11 C12 C13 C14 0.7(6) . .
C12 C13 C14 C15 -0.3(7) . .
C13 C14 C15 C16 -0.2(6) . .
C14 C15 C16 C11 0.4(6) . .
C12 C11 C16 C15 -0.1(6) . .
C1 C11 C16 C15 178.3(3) . .
O2 C2 C20 F21 -50.6(6) . .
C21 C2 C20 F21 -173.2(4) . .
O2 C2 C20 F23 177.2(4) . .
C21 C2 C20 F23 54.6(6) . .
O2 C2 C20 F22 64.3(5) . .
C21 C2 C20 F22 -58.2(5) . .
O2 C2 C21 C26 152.0(4) . .
C20 C2 C21 C26 -87.6(5) . .
O2 C2 C21 C22 -21.7(6) . .
C20 C2 C21 C22 98.7(5) . .
C26 C21 C22 C23 -0.1(6) . .
C2 C21 C22 C23 173.5(4) . .
C21 C22 C23 C24 0.7(7) . .
C22 C23 C24 C25 -0.8(8) . .
C23 C24 C25 C26 0.4(8) . .
C22 C21 C26 C25 -0.3(6) . .
C2 C21 C26 C25 -174.4(4) . .
C24 C25 C26 C21 0.2(7) . .
F31 F32A C30 F32 77(2) . .
F33 F32A C30 F32 -79(2) . .
F33 F32A C30 F31 -156(2) . .
F31 F32A C30 F33 156(2) . .
F31 F32A C30 F33A 45(2) . .
F33 F32A C30 F33A -110.9(17) . .
F31 F32A C30 F31A 128.9(16) . .
F33 F32A C30 F31A -27.1(18) . .
F31 F32A C30 C3 -101.6(12) . .
F33 F32A C30 C3 102.3(10) . .
F33A F32 C30 F32A -55(3) . .
F31A F32 C30 F32A 68(2) . .
F33A F32 C30 F31 1.1(19) . .
F31A F32 C30 F31 123.3(14) . .
F33A F32 C30 F33 -113.1(19) . .
F31A F32 C30 F33 9.1(14) . .
F31A F32 C30 F33A 122(2) . .
F33A F32 C30 F31A -122(2) . .
F33A F32 C30 C3 124.1(19) . .
F31A F32 C30 C3 -113.7(14) . .
F33A F31 C30 F32A 135(2) . .
F32A F31 C30 F32 -135.9(18) . .
F33A F31 C30 F32 -0.7(12) . .
F32A F31 C30 F33 -20.4(18) . .
F33A F31 C30 F33 114.8(12) . .
F32A F31 C30 F33A -135(2) . .
F32A F31 C30 F31A -74(2) . .
F33A F31 C30 F31A 60.9(19) . .
F32A F31 C30 C3 98.9(18) . .
F33A F31 C30 C3 -125.9(13) . .
F31A F33 C30 F32A -145(2) . .
F32A F33 C30 F32 135.7(18) . .
F31A F33 C30 F32 -9.7(15) . .
F32A F33 C30 F31 19.8(18) . .
F31A F33 C30 F31 -125.5(15) . .
F32A F33 C30 F33A 96(2) . .
F31A F33 C30 F33A -49(2) . .
F32A F33 C30 F31A 145(2) . .
F32A F33 C30 C3 -99.4(18) . .
F31A F33 C30 C3 115.3(15) . .
F32 F33A C30 F32A 144.0(19) . .
F31 F33A C30 F32A -37.1(17) . .
F31 F33A C30 F32 178.9(19) . .
F32 F33A C30 F31 -178.9(19) . .
F32 F33A C30 F33 82.9(17) . .
F31 F33A C30 F33 -98.2(8) . .
F32 F33A C30 F31A 45.8(18) . .
F31 F33A C30 F31A -135.3(13) . .
F32 F33A C30 C3 -78(2) . .
F31 F33A C30 C3 100.8(11) . .
F33 F31A C30 F32A 29(2) . .
F32 F31A C30 F32A -140.3(16) . .
F33 F31A C30 F32 169.0(17) . .
F33 F31A C30 F31 80.6(15) . .
F32 F31A C30 F31 -88.3(12) . .
F32 F31A C30 F33 -169.0(17) . .
F33 F31A C30 F33A 137.5(16) . .
F32 F31A C30 F33A -31.5(13) . .
F33 F31A C30 C3 -91.8(11) . .
F32 F31A C30 C3 99.2(11) . .
O3 C3 C30 F32A -114.4(16) . .
C31 C3 C30 F32A 123.4(16) . .
O3 C3 C30 F32 66.6(4) . .
C31 C3 C30 F32 -55.6(4) . .
O3 C3 C30 F31 -171.4(3) . .
C31 C3 C30 F31 66.4(4) . .
O3 C3 C30 F33 -54.8(4) . .
C31 C3 C30 F33 -177.0(3) . .
O3 C3 C30 F33A 107.3(16) . .
C31 C3 C30 F33A -14.9(17) . .
O3 C3 C30 F31A 2.2(14) . .
C31 C3 C30 F31A -120.0(14) . .
O3 C3 C31 C32 -30.1(5) . .
C30 C3 C31 C32 89.4(5) . .
O3 C3 C31 C36 146.9(4) . .
C30 C3 C31 C36 -93.5(4) . .
C36 C31 C32 C33 -1.5(7) . .
C3 C31 C32 C33 175.5(4) . .
C31 C32 C33 C34 3.7(8) . .
C32 C33 C34 C35 -3.6(8) . .
C33 C34 C35 C36 1.2(8) . .
C32 C31 C36 C35 -1.0(6) . .
C3 C31 C36 C35 -178.1(4) . .
C34 C35 C36 C31 1.2(6) . .
